data_1559438
loop_
_publ_author_name
'Unger, Cornelia C.'
'Holler, Marcel'
'Krumm, Burkhard'
'Klap\"otke, Thomas M.'

_publ_section_title
;
 Oxygen-Rich Bis(trinitroethyl esters): Suitable Oxidizers as Potential
 Ammonium Perchlorate Replacements
;
_journal_name_full 'Energy &amp; Fuels'
_journal_paper_doi 10.1021/acs.energyfuels.0c02910
_journal_year 2020
_chemical_formula_moiety 'C4 H6 N2 O6'
_chemical_formula_sum 'C4 H6 N2 O6'
_chemical_formula_weight 178.11
_chemical_name_common N-ethyl-N-nitroglycine
_chemical_name_systematic N-ethyl-N-nitroglycine
_space_group_IT_number 62
_space_group_name_Hall '-P 2ac 2n'
_space_group_name_H-M_alt 'P n m a'
_symmetry_cell_setting orthorhombic
_symmetry_Int_Tables_number 62
_symmetry_space_group_name_Hall '-P 2ac 2n'
_symmetry_space_group_name_H-M 'P n m a'
_atom_sites_solution_hydrogens difmap
_atom_sites_solution_primary difmap
_audit_creation_date 2018-09-05
_audit_creation_method SHELXL-2018/3
_cell_angle_alpha 90
_cell_angle_beta 90
_cell_angle_gamma 90
_cell_formula_units_Z 4
_cell_length_a 8.8051(4)
_cell_length_b 14.4941(7)
_cell_length_c 5.2206(2)
_cell_measurement_reflns_used 1478
_cell_measurement_temperature 123(2)
_cell_measurement_theta_max 31.7420
_cell_measurement_theta_min 4.7320
_cell_volume 666.26(5)
_computing_cell_refinement 'CrysAlisPro 1.171.38.46 (Rigaku OD, 2015)'
_computing_data_collection 'CrysAlisPro 1.171.38.46 (Rigaku OD, 2015)'
_computing_data_reduction 'CrysAlisPro 1.171.38.46 (Rigaku OD, 2015)'
_computing_molecular_graphics 'Diamond 2.1c, Crystal Impact GbR'
_computing_publication_material 'Microsoft Word 2016'
_computing_structure_refinement 'SHELXL-2018/3 (Sheldrick, 2018)'
_diffrn_ambient_temperature 123(2)
_diffrn_detector 'CCD plate'
_diffrn_detector_area_resol_mean 15.9809
_diffrn_detector_type Sapphire3
_diffrn_measured_fraction_theta_full 0.995
_diffrn_measured_fraction_theta_max 0.996
_diffrn_measurement_details
;
List of Runs (angles in degrees, time in seconds):

  # Type    Start    End  Width  t~exp~   \w     \q     \k     \f   Frames
--------------------------------------------------------------------------
  1  \w     -3.00  99.00   1.00   15.00    --   29.79  77.00 -90.00  102
  2  \w     31.00  99.00   1.00   15.00    --   29.79  57.00 120.00   68
  3  \w     59.00  94.00   1.00   15.00    --   29.79 179.00 150.00   35
  4  \w   -104.00  27.00   1.00   15.00    --  -28.70   0.00 -60.00  131
  5  \w     26.00  95.00   1.00   15.00    --   29.79-133.00  39.00   69
  6  \w   -108.00 -60.00   1.00   15.00    --  -28.70-179.00  60.00   48
;
_diffrn_measurement_device 'four-circle diffractometer'
_diffrn_measurement_device_type 'Xcalibur, Sapphire3'
_diffrn_measurement_method '\w scans'
_diffrn_orient_matrix_UB_11 -0.0586045000
_diffrn_orient_matrix_UB_12 0.0137104000
_diffrn_orient_matrix_UB_13 -0.0850397000
_diffrn_orient_matrix_UB_21 0.0179701000
_diffrn_orient_matrix_UB_22 0.0469922000
_diffrn_orient_matrix_UB_23 0.0231620000
_diffrn_orient_matrix_UB_31 0.0521642000
_diffrn_orient_matrix_UB_32 -0.0007587000
_diffrn_orient_matrix_UB_33 -0.1034720000
_diffrn_radiation_monochromator graphite
_diffrn_radiation_probe x-ray
_diffrn_radiation_type MoK\a
_diffrn_radiation_wavelength 0.71073
_diffrn_reflns_av_R_equivalents 0.0329
_diffrn_reflns_av_sigmaI/netI 0.0602
_diffrn_reflns_av_unetI/netI 0.0207
_diffrn_reflns_Laue_measured_fraction_full 0.995
_diffrn_reflns_Laue_measured_fraction_max 0.996
_diffrn_reflns_limit_h_max 11
_diffrn_reflns_limit_h_min -10
_diffrn_reflns_limit_k_max 18
_diffrn_reflns_limit_k_min -18
_diffrn_reflns_limit_l_max 6
_diffrn_reflns_limit_l_min -6
_diffrn_reflns_number 4692
_diffrn_reflns_point_group_measured_fraction_full 0.995
_diffrn_reflns_point_group_measured_fraction_max 0.996
_diffrn_reflns_theta_full 25.242
_diffrn_reflns_theta_max 26.365
_diffrn_reflns_theta_min 4.149
_diffrn_source 'fine-focus sealed X-ray tube'
_exptl_absorpt_coefficient_mu 0.170
_exptl_absorpt_correction_T_max 1.00000
_exptl_absorpt_correction_T_min 0.87441
_exptl_absorpt_correction_type multi-scan
_exptl_absorpt_process_details
;
CrysAlisPro 1.171.38.46 (Rigaku Oxford Diffraction, 2015)
Empirical absorption correction using spherical harmonics,
 implemented in SCALE3 ABSPACK scaling algorithm.
;
_exptl_crystal_colour colorless
_exptl_crystal_density_diffrn 1.776
_exptl_crystal_description plate
_exptl_crystal_F_000 368
_exptl_crystal_size_max 0.4
_exptl_crystal_size_mid 0.4
_exptl_crystal_size_min 0.15
_refine_diff_density_max 0.248
_refine_diff_density_min -0.230
_refine_diff_density_rms 0.046
_refine_ls_extinction_method none
_refine_ls_goodness_of_fit_ref 1.076
_refine_ls_hydrogen_treatment refall
_refine_ls_matrix_type full
_refine_ls_number_parameters 70
_refine_ls_number_reflns 709
_refine_ls_number_restraints 0
_refine_ls_restrained_S_all 1.076
_refine_ls_R_factor_all 0.0366
_refine_ls_R_factor_gt 0.0297
_refine_ls_shift/su_max 0.000
_refine_ls_shift/su_mean 0.000
_refine_ls_structure_factor_coef Fsqd
_refine_ls_weighting_details 'w=1/[\s^2^(Fo^2^)+(0.0396P)^2^+0.1888P] where P=(Fo^2^+2Fc^2^)/3'
_refine_ls_weighting_scheme calc
_refine_ls_wR_factor_gt 0.0744
_refine_ls_wR_factor_ref 0.0790
_reflns_Friedel_coverage 0.000
_reflns_number_gt 603
_reflns_number_total 709
_reflns_threshold_expression 'I > 2\s(I)'
_cod_data_source_file ef0c02910_si_003.cif
_cod_data_source_block nx345
_cod_database_code 1559438
_shelx_space_group_comment
;
The symmetry employed for this shelxl refinement is uniquely defined
by the following loop, which should always be used as a source of
symmetry information in preference to the above space-group names.
They are only intended as comments.
;

loop_
_space_group_symop_operation_xyz
'x, y, z'
'-x+1/2, -y, z+1/2'
'x+1/2, -y+1/2, -z+1/2'
'-x, y+1/2, -z'
'-x, -y, -z'
'x-1/2, y, -z-1/2'
'-x-1/2, y-1/2, z-1/2'
'x, -y-1/2, z'

loop_
_atom_site_label
_atom_site_type_symbol
_atom_site_fract_x
_atom_site_fract_y
_atom_site_fract_z
_atom_site_U_iso_or_equiv
_atom_site_adp_type
_atom_site_occupancy
_atom_site_site_symmetry_order
_atom_site_calc_flag
_atom_site_refinement_flags_posn
_atom_site_refinement_flags_adp
_atom_site_refinement_flags_occupancy
_atom_site_disorder_assembly
_atom_site_disorder_group
N2 N 0.96881(16) 0.250000 0.4341(3) 0.0150(4) Uani 1 2 d S T P . .
N1 N 1.11364(16) 0.250000 0.5235(3) 0.0156(4) Uani 1 2 d S T P . .
O5 O 1.02684(10) 0.11240(7) 0.06631(17) 0.0191(3) Uani 1 1 d . . . . .
O6 O 0.87079(11) 0.01502(7) 0.2725(2) 0.0222(3) Uani 1 1 d . . . . .
O1 O 1.17488(11) 0.17460(6) 0.55683(18) 0.0209(3) Uani 1 1 d . . . . .
C2 C 0.93850(14) 0.09507(9) 0.2387(3) 0.0157(3) Uani 1 1 d . . . . .
C1 C 0.89038(15) 0.16205(9) 0.4443(3) 0.0158(3) Uani 1 1 d . . . . .
H1 H 0.7831(17) 0.1747(9) 0.424(3) 0.016(4) Uiso 1 1 d . . . . .
H2 H 0.9077(16) 0.1331(11) 0.611(3) 0.017(4) Uiso 1 1 d . . . . .
H3 H 0.902(2) -0.0227(16) 0.152(5) 0.054(6) Uiso 1 1 d . . . . .

loop_
_atom_site_aniso_label
_atom_site_aniso_U_11
_atom_site_aniso_U_22
_atom_site_aniso_U_33
_atom_site_aniso_U_23
_atom_site_aniso_U_13
_atom_site_aniso_U_12
N2 0.0125(8) 0.0144(8) 0.0181(8) 0.000 -0.0017(6) 0.000
N1 0.0140(7) 0.0192(9) 0.0136(8) 0.000 0.0006(6) 0.000
O5 0.0197(5) 0.0183(5) 0.0192(5) -0.0023(4) 0.0026(4) -0.0018(4)
O6 0.0274(6) 0.0149(5) 0.0242(5) -0.0032(4) 0.0049(4) -0.0036(4)
O1 0.0200(5) 0.0207(5) 0.0221(5) 0.0034(4) -0.0012(4) 0.0063(4)
C2 0.0139(6) 0.0165(7) 0.0168(6) 0.0004(5) -0.0033(5) 0.0002(5)
C1 0.0161(7) 0.0146(7) 0.0167(7) 0.0018(5) 0.0011(5) -0.0014(5)

loop_
_atom_type_symbol
_atom_type_description
_atom_type_scat_dispersion_real
_atom_type_scat_dispersion_imag
_atom_type_scat_source
C C 0.0033 0.0016 'International Tables Vol C Tables 4.2.6.8 and 6.1.1.4'
H H 0.0000 0.0000 'International Tables Vol C Tables 4.2.6.8 and 6.1.1.4'
N N 0.0061 0.0033 'International Tables Vol C Tables 4.2.6.8 and 6.1.1.4'
O O 0.0106 0.0060 'International Tables Vol C Tables 4.2.6.8 and 6.1.1.4'

loop_
_geom_angle_atom_site_label_1
_geom_angle_atom_site_label_2
_geom_angle_atom_site_label_3
_geom_angle
_geom_angle_site_symmetry_1
_geom_angle_site_symmetry_3
_geom_angle_publ_flag
N1 N2 C1 115.75(8) . 8_565 ?
N1 N2 C1 115.75(8) . . ?
C1 N2 C1 122.97(14) 8_565 . ?
O1 N1 O1 125.19(15) 8_565 . ?
O1 N1 N2 117.39(7) 8_565 . ?
O1 N1 N2 117.38(7) . . ?
C2 O6 H3 108.2(15) . . ?
O5 C2 O6 124.85(12) . . ?
O5 C2 C1 124.99(12) . . ?
O6 C2 C1 110.16(11) . . ?
N2 C1 C2 113.95(11) . . ?
N2 C1 H1 107.1(8) . . ?
C2 C1 H1 108.5(8) . . ?
N2 C1 H2 109.6(9) . . ?
C2 C1 H2 108.2(9) . . ?
H1 C1 H2 109.4(12) . . ?

loop_
_geom_bond_atom_site_label_1
_geom_bond_atom_site_label_2
_geom_bond_distance
_geom_bond_site_symmetry_2
_geom_bond_publ_flag
N2 N1 1.358(2) . ?
N2 C1 1.4507(14) 8_565 ?
N2 C1 1.4507(14) . ?
N1 O1 1.2310(11) . ?
O5 C2 1.2157(16) . ?
O6 C2 1.3164(16) . ?
O6 H3 0.88(2) . ?
C2 C1 1.5081(19) . ?
C1 H1 0.968(15) . ?
C1 H2 0.978(16) . ?

loop_
_geom_contact_atom_site_label_1
_geom_contact_atom_site_label_2
_geom_contact_distance
_geom_contact_site_symmetry_1
_geom_contact_site_symmetry_2
_geom_contact_publ_flag
? ? ? ? ? ?

loop_
_geom_hbond_atom_site_label_D
_geom_hbond_atom_site_label_H
_geom_hbond_atom_site_label_A
_geom_hbond_distance_DH
_geom_hbond_distance_HA
_geom_hbond_distance_DA
_geom_hbond_angle_DHA
_geom_hbond_site_symmetry_A
? ? ? ? ? ? ? ?

loop_
_geom_torsion_atom_site_label_1
_geom_torsion_atom_site_label_2
_geom_torsion_atom_site_label_3
_geom_torsion_atom_site_label_4
_geom_torsion
_geom_torsion_site_symmetry_1
_geom_torsion_site_symmetry_2
_geom_torsion_site_symmetry_3
_geom_torsion_site_symmetry_4
_geom_torsion_publ_flag
C1 N2 N1 O1 -13.8(2) 8_565 . . 8_565 ?
C1 N2 N1 O1 -168.45(13) . . . 8_565 ?
C1 N2 N1 O1 168.45(13) 8_565 . . . ?
C1 N2 N1 O1 13.8(2) . . . . ?
N1 N2 C1 C2 -76.26(17) . . . . ?
C1 N2 C1 C2 131.16(13) 8_565 . . . ?
O5 C2 C1 N2 -4.77(19) . . . . ?
O6 C2 C1 N2 175.33(11) . . . . ?
